data_2013306
loop_
_publ_author_name
'Noland, Wayland E.'
'Cole, Kevin P.'
'Britton, Doyle'

_publ_section_title
;
 Five (1<i>H</i>-pyrrol-2-yl)pyridines
;
_journal_issue 5
_journal_name_full 'Acta Crystallographica Section C'
_journal_page_first o263
_journal_page_last o267
_journal_paper_doi 10.1107/S0108270103007042
_journal_volume 59
_journal_year 2003
_chemical_formula_iupac 'C9 H8 N2'
_chemical_formula_moiety 'C9 H8 N2'
_chemical_formula_sum 'C9 H8 N2'
_chemical_formula_weight 144.17
_chemical_name_systematic
;
4-(1H-pyrrol-2-yl)pyridine
;
_space_group_IT_number 14
_symmetry_cell_setting monoclinic
_symmetry_space_group_name_Hall '-P 2ybc'
_symmetry_space_group_name_H-M 'P 1 21/c 1'
_atom_sites_solution_hydrogens geom
_atom_sites_solution_primary direct
_atom_sites_solution_secondary difmap
_audit_creation_method 'SHELXTL plus manual additions'
_cell_angle_alpha 90.00
_cell_angle_beta 95.260(10)
_cell_angle_gamma 90.00
_cell_formula_units_Z 8
_cell_length_a 5.1519(13)
_cell_length_b 19.739(5)
_cell_length_c 14.694(4)
_cell_measurement_reflns_used 2761
_cell_measurement_temperature 173(2)
_cell_measurement_theta_max 26.2
_cell_measurement_theta_min 2.8
_cell_volume 1488.0(7)
_computing_cell_refinement 'SAINT (Siemens, 1995)'
_computing_data_collection 'SMART (Siemens, 1995)'
_computing_data_reduction SAINT
_computing_molecular_graphics SHELXTL
_computing_publication_material SHELXTL
_computing_structure_refinement SHELXTL
_computing_structure_solution 'SHELXTL (Sheldrick, 1997)'
_diffrn_ambient_temperature 173(2)
_diffrn_measured_fraction_theta_full 0.996
_diffrn_measured_fraction_theta_max 0.996
_diffrn_measurement_device_type 'Siemens SMART area-detector'
_diffrn_measurement_method \w
_diffrn_radiation_monochromator graphite
_diffrn_radiation_source 'fine-focus sealed tube'
_diffrn_radiation_type MoK\a
_diffrn_radiation_wavelength 0.71073
_diffrn_reflns_av_R_equivalents 0.042
_diffrn_reflns_av_sigmaI/netI 0.054
_diffrn_reflns_limit_h_max 6
_diffrn_reflns_limit_h_min -6
_diffrn_reflns_limit_k_max 24
_diffrn_reflns_limit_k_min -21
_diffrn_reflns_limit_l_max 14
_diffrn_reflns_limit_l_min -18
_diffrn_reflns_number 8607
_diffrn_reflns_theta_full 26.00
_diffrn_reflns_theta_max 26.00
_diffrn_reflns_theta_min 1.73
_diffrn_standards_decay_% <1
_diffrn_standards_number 0
_exptl_absorpt_coefficient_mu 0.079
_exptl_absorpt_correction_T_max 1.00
_exptl_absorpt_correction_T_min 0.98
_exptl_absorpt_correction_type multi-scan
_exptl_absorpt_process_details '(SADABS; Sheldrick, 1996; Blessing, 1995)'
_exptl_crystal_colour 'pale yellow'
_exptl_crystal_density_diffrn 1.287
_exptl_crystal_density_meas ?
_exptl_crystal_density_method 'not measured'
_exptl_crystal_description irregular
_exptl_crystal_F_000 608
_exptl_crystal_size_max 0.45
_exptl_crystal_size_mid 0.15
_exptl_crystal_size_min 0.05
_refine_diff_density_max 0.15
_refine_diff_density_min -0.12
_refine_ls_extinction_coef 0.0059(13)
_refine_ls_extinction_expression Fc^*^=kFc[1+0.001xFc^2^\l^3^/sin(2\q)]^-1/4^
_refine_ls_extinction_method SHELXL97
_refine_ls_goodness_of_fit_ref 1.09
_refine_ls_hydrogen_treatment mixed
_refine_ls_matrix_type full
_refine_ls_number_parameters 227
_refine_ls_number_reflns 2920
_refine_ls_number_restraints 12
_refine_ls_restrained_S_all 1.09
_refine_ls_R_factor_all 0.098
_refine_ls_R_factor_gt 0.058
_refine_ls_shift/su_max 0.002
_refine_ls_shift/su_mean 0.000
_refine_ls_structure_factor_coef Fsqd
_refine_ls_weighting_details 'calc w = 1/[\s^2^(Fo^2^)+(0.034P)^2^+0.258P] where P = (Fo^2^+2Fc^2^)/3'
_refine_ls_weighting_scheme calc
_refine_ls_wR_factor_gt 0.100
_refine_ls_wR_factor_ref 0.111
_reflns_number_gt 1985
_reflns_number_total 2920
_reflns_threshold_expression I>2\s(I)
_cod_data_source_file kb1000.cif
_cod_data_source_block IIIC
_cod_depositor_comments
;
The following automatic conversions were performed:

'_exptl_crystal_density_meas' value 'not measured' was changed to '?'
- the value is perceived as not measured.

Automatic conversion script
Id: cif_fix_values 3008 2015-01-20 13:52:24Z robertas 
;
_cod_original_sg_symbol_H-M 'P 21/c'
_cod_database_code 2013306
_cod_database_fobs_code 2013306

loop_
_symmetry_equiv_pos_as_xyz
'x, y, z'
'-x, y+1/2, -z+1/2'
'-x, -y, -z'
'x, -y-1/2, z-1/2'

loop_
_atom_site_label
_atom_site_fract_x
_atom_site_fract_y
_atom_site_fract_z
_atom_site_U_iso_or_equiv
_atom_site_adp_type
_atom_site_calc_flag
_atom_site_refinement_flags
_atom_site_occupancy
_atom_site_disorder_assembly
_atom_site_disorder_group
_atom_site_type_symbol
N1A 0.559(4) 0.3845(15) 0.3992(5) 0.046(3) Uani d PD 0.525(7) A 1 N
C2A 0.4897(15) 0.4178(4) 0.4718(5) 0.0510(15) Uani d PD 0.525(7) A 1 C
H2A 0.3639 0.4529 0.4618 0.061 Uiso calc PR 0.525(7) A 1 H
C3A 0.5876(16) 0.4051(4) 0.5606(5) 0.0489(16) Uani d PD 0.525(7) A 1 C
H3A 0.5355 0.4324 0.6089 0.059 Uiso calc PR 0.525(7) A 1 H
C4A 0.763(6) 0.3520(19) 0.5797(7) 0.0395(15) Uani d PD 0.525(7) A 1 C
C5A 0.832(2) 0.3153(6) 0.5038(10) 0.050(3) Uani d PD 0.525(7) A 1 C
H5A 0.9520 0.2788 0.5119 0.060 Uiso calc PR 0.525(7) A 1 H
C6A 0.725(3) 0.3324(9) 0.4178(8) 0.056(3) Uani d PD 0.525(7) A 1 C
H6A 0.7710 0.3057 0.3679 0.067 Uiso calc PR 0.525(7) A 1 H
N1A' 0.540(5) 0.3729(16) 0.3969(6) 0.046(3) Uani d PD 0.475(7) A 2 N
C2A' 0.4238(17) 0.3930(4) 0.4694(6) 0.0510(15) Uani d PD 0.475(7) A 2 C
H2A' 0.2637 0.4169 0.4588 0.061 Uiso calc PR 0.475(7) A 2 H
C3A' 0.5191(18) 0.3817(5) 0.5589(6) 0.0489(16) Uani d PD 0.475(7) A 2 C
H3A' 0.4237 0.3970 0.6073 0.059 Uiso calc PR 0.475(7) A 2 H
C4A' 0.755(7) 0.348(2) 0.5784(8) 0.0395(15) Uani d PD 0.475(7) A 2 C
C5A' 0.887(2) 0.3297(7) 0.5025(11) 0.050(3) Uani d PD 0.475(7) A 2 C
H5A' 1.0513 0.3078 0.5110 0.060 Uiso calc PR 0.475(7) A 2 H
C6A' 0.776(3) 0.3435(10) 0.4159(9) 0.056(3) Uani d PD 0.475(7) A 2 C
H6A' 0.8709 0.3315 0.3660 0.067 Uiso calc PR 0.475(7) A 2 H
C7A 0.8633(4) 0.33406(9) 0.67166(13) 0.0393(5) Uani d . 1 A 1 C
N8A 0.7479(3) 0.35683(9) 0.74647(11) 0.0444(4) Uani d . 1 A 1 N
H8A 0.612(4) 0.3867(11) 0.7484(13) 0.056(6) Uiso d . 1 B 1 H
C9A 0.8816(4) 0.33289(11) 0.82370(14) 0.0512(6) Uani d . 1 A 1 C
H9A 0.8412 0.3415 0.8844 0.061 Uiso calc R 1 A 1 H
C10A 1.0844(4) 0.29430(11) 0.79918(14) 0.0536(6) Uani d . 1 A 1 C
H10A 1.2097 0.2714 0.8395 0.064 Uiso calc R 1 A 1 H
C11A 1.0730(4) 0.29477(10) 0.70346(14) 0.0484(5) Uani d . 1 A 1 C
H11A 1.1891 0.2721 0.6671 0.058 Uiso calc R 1 A 1 H
N1B 0.3322(3) 0.45933(8) 0.76455(11) 0.0455(4) Uani d . 1 C 1 N
C2B 0.1425(4) 0.48763(10) 0.70906(14) 0.0465(5) Uani d . 1 C 1 C
H2B 0.1323 0.4760 0.6461 0.056 Uiso calc R 1 C 1 H
C3B -0.0396(4) 0.53260(10) 0.73675(13) 0.0440(5) Uani d . 1 C 1 C
H3B -0.1703 0.5504 0.6934 0.053 Uiso calc R 1 C 1 H
C4B -0.0322(3) 0.55191(9) 0.82781(12) 0.0372(5) Uani d . 1 C 1 C
C5B 0.1636(4) 0.52192(10) 0.88640(13) 0.0446(5) Uani d . 1 C 1 C
H5B 0.1777 0.5322 0.9498 0.054 Uiso calc R 1 C 1 H
C6B 0.3359(4) 0.47750(10) 0.85222(14) 0.0465(5) Uani d . 1 C 1 C
H6B 0.4673 0.4583 0.8940 0.056 Uiso calc R 1 C 1 H
C7B -0.2144(4) 0.60047(9) 0.86040(12) 0.0381(5) Uani d . 1 C 1 C
N8B -0.4080(3) 0.63014(8) 0.80317(11) 0.0402(4) Uani d . 1 C 1 N
H8B -0.447(4) 0.6232(9) 0.7393(13) 0.049(6) Uiso d . 1 D 1 H
C9B -0.5502(4) 0.67238(10) 0.85214(14) 0.0465(5) Uani d . 1 C 1 C
H9B -0.6957 0.6985 0.8284 0.056 Uiso calc R 1 C 1 H
C10B -0.4484(4) 0.67091(11) 0.94137(15) 0.0529(6) Uani d . 1 C 1 C
H10B -0.5093 0.6958 0.9905 0.063 Uiso calc R 1 C 1 H
C11B -0.2371(4) 0.62571(10) 0.94692(13) 0.0477(5) Uani d . 1 C 1 C
H11B -0.1289 0.6145 1.0007 0.057 Uiso calc R 1 C 1 H

loop_
_atom_site_aniso_label
_atom_site_aniso_U_11
_atom_site_aniso_U_22
_atom_site_aniso_U_33
_atom_site_aniso_U_12
_atom_site_aniso_U_13
_atom_site_aniso_U_23
N1A 0.054(3) 0.036(8) 0.0480(11) -0.003(5) 0.0045(10) -0.0035(13)
C2A 0.051(3) 0.048(4) 0.0532(16) 0.009(3) 0.003(2) 0.000(3)
C3A 0.047(4) 0.053(5) 0.0469(14) 0.010(3) 0.003(2) -0.003(3)
C4A 0.0388(17) 0.030(3) 0.0497(12) -0.005(2) 0.0030(10) -0.0004(11)
C5A 0.053(4) 0.042(5) 0.0563(16) 0.009(4) 0.006(3) -0.003(3)
C6A 0.065(5) 0.050(5) 0.0518(15) 0.010(5) 0.009(2) -0.006(2)
N1A' 0.054(3) 0.036(8) 0.0480(11) -0.003(5) 0.0045(10) -0.0035(13)
C2A' 0.051(3) 0.048(4) 0.0532(16) 0.009(3) 0.003(2) 0.000(3)
C3A' 0.047(4) 0.053(5) 0.0469(14) 0.010(3) 0.003(2) -0.003(3)
C4A' 0.0388(17) 0.030(3) 0.0497(12) -0.005(2) 0.0030(10) -0.0004(11)
C5A' 0.053(4) 0.042(5) 0.0563(16) 0.009(4) 0.006(3) -0.003(3)
C6A' 0.065(5) 0.050(5) 0.0518(15) 0.010(5) 0.009(2) -0.006(2)
C7A 0.0388(11) 0.0318(11) 0.0471(12) -0.0019(9) 0.0026(9) -0.0013(9)
N8A 0.0437(10) 0.0438(11) 0.0453(10) 0.0009(9) 0.0024(8) 0.0032(8)
C9A 0.0501(13) 0.0549(14) 0.0475(13) -0.0066(11) -0.0016(10) 0.0082(10)
C10A 0.0484(13) 0.0487(13) 0.0613(15) -0.0026(11) -0.0087(11) 0.0132(11)
C11A 0.0441(12) 0.0384(12) 0.0620(14) 0.0026(10) 0.0017(10) 0.0021(10)
N1B 0.0419(10) 0.0415(10) 0.0533(11) -0.0023(8) 0.0047(8) 0.0028(8)
C2B 0.0476(12) 0.0453(13) 0.0467(12) -0.0022(11) 0.0045(10) -0.0039(10)
C3B 0.0415(12) 0.0464(12) 0.0440(12) 0.0032(10) 0.0022(9) -0.0003(9)
C4B 0.0353(11) 0.0347(11) 0.0417(11) -0.0077(9) 0.0040(9) 0.0011(8)
C5B 0.0451(12) 0.0462(13) 0.0425(12) -0.0027(10) 0.0043(9) 0.0025(9)
C6B 0.0416(12) 0.0475(13) 0.0501(13) -0.0014(10) 0.0024(10) 0.0073(10)
C7B 0.0366(11) 0.0354(11) 0.0422(11) -0.0068(9) 0.0029(9) -0.0006(9)
N8B 0.0410(10) 0.0362(10) 0.0437(10) -0.0023(8) 0.0054(8) -0.0021(8)
C9B 0.0464(12) 0.0380(12) 0.0566(14) 0.0017(10) 0.0123(10) -0.0016(10)
C10B 0.0584(14) 0.0446(13) 0.0579(14) -0.0054(11) 0.0176(11) -0.0096(11)
C11B 0.0504(13) 0.0487(13) 0.0441(12) -0.0085(11) 0.0050(10) -0.0023(10)

loop_
_atom_type_symbol
_atom_type_description
_atom_type_scat_dispersion_real
_atom_type_scat_dispersion_imag
_atom_type_scat_source
C C 0.0033 0.0016 'International Tables Vol C Tables 4.2.6.8 and 6.1.1.4'
H H 0.0000 0.0000 'International Tables Vol C Tables 4.2.6.8 and 6.1.1.4'
N N 0.0061 0.0033 'International Tables Vol C Tables 4.2.6.8 and 6.1.1.4'

loop_
_geom_angle_atom_site_label_1
_geom_angle_atom_site_label_2
_geom_angle_atom_site_label_3
_geom_angle
C2A N1A C6A 115.2(3)
N1A C2A C3A 124.6(3)
N1A C2A H2A 117.7
C3A C2A H2A 117.7
C2A C3A C4A 120.1(3)
C2A C3A H3A 119.9
C4A C3A H3A 119.9
C3A C4A C5A 115.8(2)
C3A C4A C7A 122.8(9)
C5A C4A C7A 121.4(11)
C6A C5A C4A 119.6(4)
C6A C5A H5A 120.2
C4A C5A H5A 120.2
N1A C6A C5A 124.5(5)
N1A C6A H6A 117.7
C5A C6A H6A 117.7
C2A' N1A' C6A' 115.2(3)
N1A' C2A' C3A' 124.6(3)
N1A' C2A' H2A' 117.7
C3A' C2A' H2A' 117.7
C2A' C3A' C4A' 120.1(3)
C2A' C3A' H3A' 119.9
C4A' C3A' H3A' 119.9
C3A' C4A' C5A' 115.8(2)
C6A' C5A' C4A' 119.6(5)
C6A' C5A' H5A' 120.2
C4A' C5A' H5A' 120.2
N1A' C6A' C5A' 124.5(5)
N1A' C6A' H6A' 117.7
C5A' C6A' H6A' 117.7
N8A C7A C11A 107.27(17)
N8A C7A C4A 121.6(5)
C11A C7A C4A 131.1(5)
C9A N8A C7A 109.38(18)
C9A N8A H8A 121.8(12)
C7A N8A H8A 128.5(12)
N8A C9A C10A 108.36(19)
N8A C9A H9A 125.8
C10A C9A H9A 125.8
C9A C10A C11A 107.33(18)
C9A C10A H10A 126.3
C11A C10A H10A 126.3
C7A C11A C10A 107.66(19)
C7A C11A H11A 126.2
C10A C11A H11A 126.2
C6B N1B C2B 114.92(17)
N1B C2B C3B 124.61(19)
N1B C2B H2B 117.7
C3B C2B H2B 117.7
C2B C3B C4B 120.09(18)
C2B C3B H3B 120.0
C4B C3B H3B 120.0
C3B C4B C5B 115.61(18)
C3B C4B C7B 122.49(17)
C5B C4B C7B 121.89(17)
C6B C5B C4B 119.95(18)
C6B C5B H5B 120.0
C4B C5B H5B 120.0
N1B C6B C5B 124.80(19)
N1B C6B H6B 117.6
C5B C6B H6B 117.6
N8B C7B C11B 106.94(17)
N8B C7B C4B 122.25(16)
C11B C7B C4B 130.81(18)
C9B N8B C7B 109.49(16)
C9B N8B H8B 122.5(12)
C7B N8B H8B 128.0(12)
N8B C9B C10B 108.48(19)
N8B C9B H9B 125.8
C10B C9B H9B 125.8
C9B C10B C11B 107.24(19)
C9B C10B H10B 126.4
C11B C10B H10B 126.4
C7B C11B C10B 107.86(18)
C7B C11B H11B 126.1
C10B C11B H11B 126.1

loop_
_geom_bond_atom_site_label_1
_geom_bond_atom_site_label_2
_geom_bond_site_symmetry_2
_geom_bond_distance
_geom_bond_publ_flag
N1A C2A . 1.331(6) ?
N1A C6A . 1.349(9) ?
C2A C3A . 1.378(3) ?
C2A H2A . 0.9500 ?
C3A C4A . 1.394(9) ?
C3A H3A . 0.9500 ?
C4A C5A . 1.403(9) ?
C4A C7A . 1.447(9) ?
C5A C6A . 1.374(3) ?
C5A H5A . 0.9500 ?
C6A H6A . 0.9500 ?
N1A' C2A' . 1.331(5) ?
N1A' C6A' . 1.349(10) ?
C2A' C3A' . 1.378(3) ?
C2A' H2A' . 0.9500 ?
C3A' C4A' . 1.394(9) ?
C3A' H3A' . 0.9500 ?
C4A' C5A' . 1.403(9) ?
C5A' C6A' . 1.374(3) ?
C5A' H5A' . 0.9500 ?
C6A' H6A' . 0.9500 ?
C7A N8A . 1.372(2) ?
C7A C11A . 1.377(3) ?
N8A C9A . 1.357(2) ?
N8A H8A . 0.92(2) ?
C9A C10A . 1.368(3) ?
C9A H9A . 0.9500 ?
C10A C11A . 1.402(3) ?
C10A H10A . 0.9500 ?
C11A H11A . 0.9500 ?
N1B C6B . 1.336(2) ?
N1B C2B . 1.336(2) ?
C2B C3B . 1.380(3) ?
C2B H2B . 0.9500 ?
C3B C4B . 1.388(2) ?
C3B H3B . 0.9500 ?
C4B C5B . 1.396(3) ?
C4B C7B . 1.453(3) ?
C5B C6B . 1.375(3) ?
C5B H5B . 0.9500 ?
C6B H6B . 0.9500 ?
C7B N8B . 1.375(2) ?
C7B C11B . 1.380(3) ?
N8B C9B . 1.358(2) ?
N8B H8B . 0.952(19) ?
C9B C10B . 1.367(3) ?
C9B H9B . 0.9500 ?
C10B C11B . 1.404(3) ?
C10B H10B . 0.9500 ?
C11B H11B . 0.9500 ?

loop_
_geom_torsion_atom_site_label_1
_geom_torsion_atom_site_label_2
_geom_torsion_atom_site_label_3
_geom_torsion_atom_site_label_4
_geom_torsion
C6A N1A C2A C3A 4(3)
N1A C2A C3A C4A -3(3)
C2A C3A C4A C5A 1(4)
C2A C3A C4A C7A -177(2)
C3A C4A C5A C6A -1(4)
C7A C4A C5A C6A 178(3)
C2A N1A C6A C5A -4(4)
C4A C5A C6A N1A 2(4)
C6A' N1A' C2A' C3A' -4(4)
N1A' C2A' C3A' C4A' 1(3)
C2A' C3A' C4A' C5A' 2(5)
C3A' C4A' C5A' C6A' -2(5)
C2A' N1A' C6A' C5A' 5(4)
C4A' C5A' C6A' N1A' -2(4)
C3A C4A C7A N8A 16(5)
C5A C4A C7A N8A -162(2)
C3A C4A C7A C11A -164.1(19)
C5A C4A C7A C11A 18(5)
C11A C7A N8A C9A 0.3(2)
C4A C7A N8A C9A -180(2)
C7A N8A C9A C10A -0.1(2)
N8A C9A C10A C11A -0.1(2)
N8A C7A C11A C10A -0.3(2)
C4A C7A C11A C10A 180(2)
C9A C10A C11A C7A 0.3(2)
C6B N1B C2B C3B 0.2(3)
N1B C2B C3B C4B 0.6(3)
C2B C3B C4B C5B -1.3(3)
C2B C3B C4B C7B 178.26(18)
C3B C4B C5B C6B 1.2(3)
C7B C4B C5B C6B -178.35(18)
C2B N1B C6B C5B -0.3(3)
C4B C5B C6B N1B -0.4(3)
C3B C4B C7B N8B 0.6(3)
C5B C4B C7B N8B -179.88(17)
C3B C4B C7B C11B -179.8(2)
C5B C4B C7B C11B -0.3(3)
C11B C7B N8B C9B -0.5(2)
C4B C7B N8B C9B 179.16(17)
C7B N8B C9B C10B 0.5(2)
N8B C9B C10B C11B -0.3(2)
N8B C7B C11B C10B 0.3(2)
C4B C7B C11B C10B -179.33(19)
C9B C10B C11B C7B 0.0(2)
